data_7014341
loop_
_publ_author_name
'Zhao, Xiao-Qing'
'Cui, Ping'
'Zhao, Bin'
'Shi, Wei'
'Cheng, Peng'

_publ_section_title
;
 Investigation on structures, luminescent and magnetic properties of
 Ln(III)-M (M = Fe(II)(HS), Co(II)) coordination polymers.
;
_journal_issue 4
_journal_name_full 'Dalton transactions (Cambridge, England : 2003)'
_journal_page_first 805
_journal_page_last 819
_journal_paper_doi 10.1039/c0dt00516a
_journal_volume 40
_journal_year 2011
_chemical_formula_sum 'C42 H42 Co3 N6 O36 Yb2'
_chemical_formula_weight 1729.69
_chemical_name_systematic
;
?
;
_space_group_IT_number 192
_symmetry_cell_setting hexagonal
_symmetry_space_group_name_Hall '-P 6 2c'
_symmetry_space_group_name_H-M 'P 6/m c c'
_atom_sites_solution_hydrogens geom
_atom_sites_solution_primary direct
_atom_sites_solution_secondary difmap
_audit_creation_method SHELXL-97
_cell_angle_alpha 90.00
_cell_angle_beta 90.00
_cell_angle_gamma 120.00
_cell_formula_units_Z 2
_cell_length_a 15.0144(8)
_cell_length_b 15.0144(8)
_cell_length_c 15.6165(17)
_cell_measurement_reflns_used 5082
_cell_measurement_temperature 293(2)
_cell_measurement_theta_max 26.34
_cell_measurement_theta_min 2.71
_cell_volume 3048.8(4)
_computing_cell_refinement 'Bruker SMART'
_computing_data_collection 'Bruker SMART'
_computing_data_reduction 'Bruker SAINT'
_computing_molecular_graphics 'Bruker SHELXTL'
_computing_publication_material 'Bruker SHELXTL'
_computing_structure_refinement 'SHELXL-97 (Sheldrick, 1997)'
_computing_structure_solution 'SHELXS-97 (Sheldrick, 1990)'
_diffrn_ambient_temperature 293(2)
_diffrn_measured_fraction_theta_full 1.000
_diffrn_measured_fraction_theta_max 1.000
_diffrn_measurement_device_type 'CCD area detector'
_diffrn_measurement_method 'phi and omega scans'
_diffrn_radiation_monochromator graphite
_diffrn_radiation_source 'fine-focus sealed tube'
_diffrn_radiation_type MoK\a
_diffrn_radiation_wavelength 0.71073
_diffrn_reflns_av_R_equivalents 0.0497
_diffrn_reflns_av_sigmaI/netI 0.0197
_diffrn_reflns_limit_h_max 16
_diffrn_reflns_limit_h_min -18
_diffrn_reflns_limit_k_max 18
_diffrn_reflns_limit_k_min -18
_diffrn_reflns_limit_l_max 19
_diffrn_reflns_limit_l_min -16
_diffrn_reflns_number 15667
_diffrn_reflns_theta_full 26.34
_diffrn_reflns_theta_max 26.34
_diffrn_reflns_theta_min 1.57
_exptl_absorpt_coefficient_mu 3.938
_exptl_absorpt_correction_T_max 0.9254
_exptl_absorpt_correction_T_min 0.6942
_exptl_absorpt_correction_type multi-scan
_exptl_absorpt_process_details sadbas
_exptl_crystal_colour red
_exptl_crystal_density_diffrn 1.884
_exptl_crystal_density_method 'not measured'
_exptl_crystal_description block
_exptl_crystal_F_000 1690
_exptl_crystal_size_max 0.10
_exptl_crystal_size_mid 0.04
_exptl_crystal_size_min 0.02
_refine_diff_density_max 0.955
_refine_diff_density_min -0.409
_refine_diff_density_rms 0.133
_refine_ls_extinction_method none
_refine_ls_goodness_of_fit_ref 1.151
_refine_ls_hydrogen_treatment constr
_refine_ls_matrix_type full
_refine_ls_number_parameters 74
_refine_ls_number_reflns 1090
_refine_ls_number_restraints 0
_refine_ls_restrained_S_all 1.151
_refine_ls_R_factor_all 0.0397
_refine_ls_R_factor_gt 0.0241
_refine_ls_shift/su_max 0.000
_refine_ls_shift/su_mean 0.000
_refine_ls_structure_factor_coef Fsqd
_refine_ls_weighting_details 'calc w=1/[\s^2^(Fo^2^)+(0.0392P)^2^+11.5791P] where P=(Fo^2^+2Fc^2^)/3'
_refine_ls_weighting_scheme calc
_refine_ls_wR_factor_gt 0.0739
_refine_ls_wR_factor_ref 0.0860
_reflns_number_gt 795
_reflns_number_total 1090
_reflns_threshold_expression >2sigma(I)
_cod_data_source_file C0DT00516A.TXT
_cod_data_source_block 17
_cod_depositor_comments
;
The following automatic conversions were performed:
'_symmetry_cell_setting' value 'Hexagonal' changed to 'hexagonal'
according to '/home/saulius/struct/CIF-dictionaries/cif_core.dic'
dictionary named 'cif_core.dic' version 2.4.1 from
2010-06-29.

'_exptl_absorpt_correction_type' value 'MULTI-SCAN' changed
to 'multi-scan' according to
'/home/saulius/struct/CIF-dictionaries/cif_core.dic' dictionary named
'cif_core.dic' version 2.4.1 from 2010-06-29.

Automatic conversion script
Id: cif_fix_enum 1555 2011-01-17 13:19:09Z saulius 
;
_cod_original_sg_symbol_H-M P6/mcc
_cod_database_code 7014341

loop_
_symmetry_equiv_pos_as_xyz
'x, y, z'
'-y, x-y, z'
'-x+y, -x, z'
'-x, -y, z'
'y, -x+y, z'
'x-y, x, z'
'y, x, -z+1/2'
'x-y, -y, -z+1/2'
'-x, -x+y, -z+1/2'
'-y, -x, -z+1/2'
'-x+y, y, -z+1/2'
'x, x-y, -z+1/2'
'-x, -y, -z'
'y, -x+y, -z'
'x-y, x, -z'
'x, y, -z'
'-y, x-y, -z'
'-x+y, -x, -z'
'-y, -x, z-1/2'
'-x+y, y, z-1/2'
'x, x-y, z-1/2'
'y, x, z-1/2'
'x-y, -y, z-1/2'
'-x, -x+y, z-1/2'

loop_
_atom_site_label
_atom_site_type_symbol
_atom_site_fract_x
_atom_site_fract_y
_atom_site_fract_z
_atom_site_U_iso_or_equiv
_atom_site_adp_type
_atom_site_occupancy
_atom_site_symmetry_multiplicity
_atom_site_calc_flag
_atom_site_refinement_flags
_atom_site_disorder_assembly
_atom_site_disorder_group
Yb1 Yb 0.3333 0.6667 0.2500 0.01625(17) Uani 1 6 d S . .
Co1 Co 0.5000 0.5000 0.0000 0.0160(3) Uani 1 4 d S . .
O1 O 0.4096(3) 0.6092(3) 0.1446(2) 0.0257(7) Uani 1 1 d . . .
O2 O 0.5505(3) 0.6130(3) 0.0916(2) 0.0351(9) Uani 1 1 d . . .
O3 O 0.6507(4) 0.5144(4) 0.0000 0.0276(11) Uani 1 2 d S . .
H3A H 0.6968 0.5561 0.0314 0.033 Uiso 0.50 1 d PR . .
H3B H 0.6618 0.4769 -0.0314 0.033 Uiso 0.50 1 d PR . .
N1 N 0.5200(4) 0.7600(2) 0.2500 0.0199(10) Uani 1 2 d S . .
C1 C 0.7316(6) 0.8658(3) 0.2500 0.0414(19) Uani 1 2 d S . .
H1A H 0.8032 0.9016 0.2500 0.050 Uiso 1 2 calc SR . .
C2 C 0.6782(4) 0.7858(4) 0.1927(4) 0.0350(13) Uani 1 1 d . . .
H2A H 0.7128 0.7678 0.1532 0.042 Uiso 1 1 calc R . .
C3 C 0.5724(4) 0.7340(4) 0.1961(3) 0.0232(10) Uani 1 1 d . . .
C4 C 0.5059(4) 0.6444(4) 0.1387(3) 0.0245(10) Uani 1 1 d . . .
O4 O 0.7942(12) 0.7455(10) 0.0000 0.167(6) Uani 1 2 d S . .

loop_
_atom_site_aniso_label
_atom_site_aniso_U_11
_atom_site_aniso_U_22
_atom_site_aniso_U_33
_atom_site_aniso_U_23
_atom_site_aniso_U_13
_atom_site_aniso_U_12
Yb1 0.01810(19) 0.01810(19) 0.0125(2) 0.000 0.000 0.00905(10)
Co1 0.0209(7) 0.0191(6) 0.0121(5) 0.000 0.000 0.0130(5)
O1 0.0264(19) 0.029(2) 0.0208(15) -0.0090(15) -0.0011(15) 0.0136(15)
O2 0.0298(19) 0.043(2) 0.036(2) -0.0201(19) -0.0023(18) 0.0206(18)
O3 0.027(3) 0.029(3) 0.029(3) 0.000 0.000 0.016(2)
N1 0.021(3) 0.0204(18) 0.018(2) -0.002(2) 0.000 0.0107(13)
C1 0.019(3) 0.035(3) 0.065(5) -0.012(4) 0.000 0.0093(16)
C2 0.026(3) 0.038(3) 0.042(3) -0.013(3) 0.001(3) 0.017(2)
C3 0.025(2) 0.026(3) 0.021(2) -0.004(2) 0.000(2) 0.014(2)
C4 0.031(3) 0.024(2) 0.020(2) -0.002(2) -0.002(2) 0.015(2)
O4 0.191(14) 0.137(11) 0.105(8) 0.000 0.000 0.032(11)

loop_
_atom_type_symbol
_atom_type_description
_atom_type_scat_dispersion_real
_atom_type_scat_dispersion_imag
_atom_type_scat_source
C C 0.0033 0.0016 'International Tables Vol C Tables 4.2.6.8 and 6.1.1.4'
H H 0.0000 0.0000 'International Tables Vol C Tables 4.2.6.8 and 6.1.1.4'
N N 0.0061 0.0033 'International Tables Vol C Tables 4.2.6.8 and 6.1.1.4'
O O 0.0106 0.0060 'International Tables Vol C Tables 4.2.6.8 and 6.1.1.4'
Co Co 0.3494 0.9721 'International Tables Vol C Tables 4.2.6.8 and 6.1.1.4'
Yb Yb -0.3850 5.5486 'International Tables Vol C Tables 4.2.6.8 and 6.1.1.4'

loop_
_geom_angle_atom_site_label_1
_geom_angle_atom_site_label_2
_geom_angle_atom_site_label_3
_geom_angle
_geom_angle_site_symmetry_1
_geom_angle_site_symmetry_3
_geom_angle_publ_flag
O1 Yb1 O1 143.73(16) 12_565 3_565 ?
O1 Yb1 O1 87.07(16) 12_565 2_665 ?
O1 Yb1 O1 78.09(12) 3_565 2_665 ?
O1 Yb1 O1 78.09(12) 12_565 11 ?
O1 Yb1 O1 87.07(16) 3_565 11 ?
O1 Yb1 O1 131.13(16) 2_665 11 ?
O1 Yb1 O1 131.13(16) 12_565 . ?
O1 Yb1 O1 78.09(12) 3_565 . ?
O1 Yb1 O1 78.09(12) 2_665 . ?
O1 Yb1 O1 143.73(16) 11 . ?
O1 Yb1 O1 78.09(12) 12_565 10_665 ?
O1 Yb1 O1 131.13(16) 3_565 10_665 ?
O1 Yb1 O1 143.73(16) 2_665 10_665 ?
O1 Yb1 O1 78.09(12) 11 10_665 ?
O1 Yb1 O1 87.07(16) . 10_665 ?
O1 Yb1 N1 71.86(8) 12_565 2_665 ?
O1 Yb1 N1 71.86(8) 3_565 2_665 ?
O1 Yb1 N1 65.56(8) 2_665 2_665 ?
O1 Yb1 N1 65.56(8) 11 2_665 ?
O1 Yb1 N1 136.46(8) . 2_665 ?
O1 Yb1 N1 136.46(8) 10_665 2_665 ?
O1 Yb1 N1 136.46(8) 12_565 3_565 ?
O1 Yb1 N1 65.56(8) 3_565 3_565 ?
O1 Yb1 N1 136.46(8) 2_665 3_565 ?
O1 Yb1 N1 71.86(8) 11 3_565 ?
O1 Yb1 N1 71.86(8) . 3_565 ?
O1 Yb1 N1 65.56(8) 10_665 3_565 ?
N1 Yb1 N1 120.0 2_665 3_565 ?
O1 Yb1 N1 65.56(8) 12_565 . ?
O1 Yb1 N1 136.46(8) 3_565 . ?
O1 Yb1 N1 71.86(8) 2_665 . ?
O1 Yb1 N1 136.46(8) 11 . ?
O1 Yb1 N1 65.56(8) . . ?
O1 Yb1 N1 71.86(8) 10_665 . ?
N1 Yb1 N1 120.000(1) 2_665 . ?
N1 Yb1 N1 120.0 3_565 . ?
O2 Co1 O2 180.0(2) 13_665 . ?
O2 Co1 O2 91.7(2) 13_665 16 ?
O2 Co1 O2 88.3(2) . 16 ?
O2 Co1 O2 88.3(2) 13_665 4_665 ?
O2 Co1 O2 91.7(2) . 4_665 ?
O2 Co1 O2 180.0 16 4_665 ?
O2 Co1 O3 91.02(14) 13_665 . ?
O2 Co1 O3 88.98(14) . . ?
O2 Co1 O3 88.98(14) 16 . ?
O2 Co1 O3 91.02(14) 4_665 . ?
O2 Co1 O3 88.98(14) 13_665 13_665 ?
O2 Co1 O3 91.02(14) . 13_665 ?
O2 Co1 O3 91.02(14) 16 13_665 ?
O2 Co1 O3 88.98(14) 4_665 13_665 ?
O3 Co1 O3 180.0 . 13_665 ?
C4 O1 Yb1 123.3(3) . . ?
C4 O2 Co1 133.1(3) . . ?
Co1 O3 H3A 121.0 . . ?
Co1 O3 H3B 119.3 . . ?
H3A O3 H3B 119.7 . . ?
C3 N1 C3 118.8(6) 12_565 . ?
C3 N1 Yb1 120.6(3) 12_565 . ?
C3 N1 Yb1 120.6(3) . . ?
C2 C1 C2 119.9(7) . 12_565 ?
C2 C1 H1A 120.1 . . ?
C2 C1 H1A 120.1 12_565 . ?
C3 C2 C1 118.0(5) . . ?
C3 C2 H2A 121.0 . . ?
C1 C2 H2A 121.0 . . ?
N1 C3 C2 122.7(5) . . ?
N1 C3 C4 114.3(4) . . ?
C2 C3 C4 123.0(4) . . ?
O2 C4 O1 127.3(5) . . ?
O2 C4 C3 116.9(5) . . ?
O1 C4 C3 115.9(4) . . ?

loop_
_geom_bond_atom_site_label_1
_geom_bond_atom_site_label_2
_geom_bond_distance
_geom_bond_site_symmetry_2
_geom_bond_publ_flag
Yb1 O1 2.399(3) 12_565 ?
Yb1 O1 2.399(3) 3_565 ?
Yb1 O1 2.399(3) 2_665 ?
Yb1 O1 2.399(3) 11 ?
Yb1 O1 2.399(3) . ?
Yb1 O1 2.399(3) 10_665 ?
Yb1 N1 2.428(5) 2_665 ?
Yb1 N1 2.428(5) 3_565 ?
Yb1 N1 2.428(5) . ?
Co1 O2 2.052(3) 13_665 ?
Co1 O2 2.052(3) . ?
Co1 O2 2.052(3) 16 ?
Co1 O2 2.052(3) 4_665 ?
Co1 O3 2.163(5) . ?
Co1 O3 2.163(5) 13_665 ?
O1 C4 1.270(6) . ?
O2 C4 1.235(6) . ?
O3 H3A 0.8230 . ?
O3 H3B 0.8231 . ?
N1 C3 1.337(5) 12_565 ?
N1 C3 1.337(5) . ?
C1 C2 1.387(7) . ?
C1 C2 1.387(7) 12_565 ?
C1 H1A 0.9300 . ?
C2 C3 1.377(7) . ?
C2 H2A 0.9300 . ?
C3 C4 1.506(6) . ?

loop_
_geom_torsion_atom_site_label_1
_geom_torsion_atom_site_label_2
_geom_torsion_atom_site_label_3
_geom_torsion_atom_site_label_4
_geom_torsion
_geom_torsion_site_symmetry_1
_geom_torsion_site_symmetry_2
_geom_torsion_site_symmetry_3
_geom_torsion_site_symmetry_4
_geom_torsion_publ_flag
O1 Yb1 O1 C4 4.7(3) 12_565 . . . ?
O1 Yb1 O1 C4 160.1(4) 3_565 . . . ?
O1 Yb1 O1 C4 80.0(4) 2_665 . . . ?
O1 Yb1 O1 C4 -132.0(4) 11 . . . ?
O1 Yb1 O1 C4 -66.7(4) 10_665 . . . ?
N1 Yb1 O1 C4 113.3(4) 2_665 . . . ?
N1 Yb1 O1 C4 -132.0(4) 3_565 . . . ?
N1 Yb1 O1 C4 4.7(3) . . . . ?
O2 Co1 O2 C4 0(100) 13_665 . . . ?
O2 Co1 O2 C4 103.1(5) 16 . . . ?
O2 Co1 O2 C4 -76.9(5) 4_665 . . . ?
O3 Co1 O2 C4 -167.9(5) . . . . ?
O3 Co1 O2 C4 12.1(5) 13_665 . . . ?
O1 Yb1 N1 C3 -1.9(2) 12_565 . . 12_565 ?
O1 Yb1 N1 C3 142.0(3) 3_565 . . 12_565 ?
O1 Yb1 N1 C3 93.3(3) 2_665 . . 12_565 ?
O1 Yb1 N1 C3 -38.0(3) 11 . . 12_565 ?
O1 Yb1 N1 C3 178.1(2) . . . 12_565 ?
O1 Yb1 N1 C3 -86.7(3) 10_665 . . 12_565 ?
N1 Yb1 N1 C3 47.1(2) 2_665 . . 12_565 ?
N1 Yb1 N1 C3 -132.9(2) 3_565 . . 12_565 ?
O1 Yb1 N1 C3 178.1(2) 12_565 . . . ?
O1 Yb1 N1 C3 -38.0(3) 3_565 . . . ?
O1 Yb1 N1 C3 -86.7(3) 2_665 . . . ?
O1 Yb1 N1 C3 142.0(3) 11 . . . ?
O1 Yb1 N1 C3 -1.9(2) . . . . ?
O1 Yb1 N1 C3 93.3(3) 10_665 . . . ?
N1 Yb1 N1 C3 -132.9(2) 2_665 . . . ?
N1 Yb1 N1 C3 47.1(2) 3_565 . . . ?
C2 C1 C2 C3 -1.1(4) 12_565 . . . ?
C3 N1 C3 C2 -1.2(4) 12_565 . . . ?
Yb1 N1 C3 C2 178.8(4) . . . . ?
C3 N1 C3 C4 179.6(5) 12_565 . . . ?
Yb1 N1 C3 C4 -0.4(5) . . . . ?
C1 C2 C3 N1 2.3(8) . . . . ?
C1 C2 C3 C4 -178.6(4) . . . . ?
Co1 O2 C4 O1 2.9(9) . . . . ?
Co1 O2 C4 C3 -177.5(3) . . . . ?
Yb1 O1 C4 O2 173.1(4) . . . . ?
Yb1 O1 C4 C3 -6.5(6) . . . . ?
N1 C3 C4 O2 -175.4(4) . . . . ?
C2 C3 C4 O2 5.4(8) . . . . ?
N1 C3 C4 O1 4.3(6) . . . . ?
C2 C3 C4 O1 -174.9(5) . . . . ?
